data_4076395
loop_
_publ_author_name
'Otero, Antonio'
'Lara-S\'anchez, Agust\'in'
'N\'ajera, Carmen'
'Fern\'andez-Baeza, Juan'
'M\'arquez-Segovia, Isabel'
'Castro-Osma, Jos\'e Antonio'
'Mart\'inez, Javier'
'S\'anchez-Barba, Luis F.'
'Rodr\'iguez, Ana M.'

_publ_section_title
;
 New Highly Active Heteroscorpionate-Containing Lutetium Catalysts for the
 Hydroamination of Aminoalkenes: Isolation and Structural Characterization
 of a Dipyrrolidinide--Lutetium Complex
;
_journal_issue 6
_journal_name_full Organometallics
_journal_page_first 2244
_journal_paper_doi 10.1021/om2011672
_journal_volume 31
_journal_year 2012
_chemical_absolute_configuration ad
_chemical_formula_moiety 'C33 H59 Lu N4 O Si2'
_chemical_formula_sum 'C33 H59 Lu N4 O Si2'
_chemical_formula_weight 758.99
_chemical_name_systematic
;
 ?
;
_space_group_IT_number 4
_symmetry_cell_setting monoclinic
_symmetry_space_group_name_Hall 'P 2yb'
_symmetry_space_group_name_H-M 'P 1 21 1'
_atom_sites_solution_hydrogens geom
_atom_sites_solution_primary direct
_atom_sites_solution_secondary difmap
_audit_creation_method SHELXL-97
_cell_angle_alpha 90.00
_cell_angle_beta 114.459(3)
_cell_angle_gamma 90.00
_cell_formula_units_Z 2
_cell_length_a 9.9720(6)
_cell_length_b 19.5503(10)
_cell_length_c 10.5346(6)
_cell_measurement_reflns_used 3154
_cell_measurement_temperature 230(2)
_cell_measurement_theta_max 19.708
_cell_measurement_theta_min 2.366
_cell_volume 1869.47(19)
_computing_structure_refinement 'SHELXL-97 (Sheldrick, 1997)'
_diffrn_ambient_temperature 230(2)
_diffrn_measured_fraction_theta_full 0.995
_diffrn_measured_fraction_theta_max 0.995
_diffrn_measurement_device_type 'CCD area detector'
_diffrn_measurement_method 'omega and phi scans'
_diffrn_radiation_monochromator graphite
_diffrn_radiation_source 'fine-focus sealed tube'
_diffrn_radiation_type MoK\a
_diffrn_radiation_wavelength 0.71073
_diffrn_reflns_av_R_equivalents 0.0481
_diffrn_reflns_av_sigmaI/netI 0.0848
_diffrn_reflns_limit_h_max 11
_diffrn_reflns_limit_h_min -11
_diffrn_reflns_limit_k_max 23
_diffrn_reflns_limit_k_min -22
_diffrn_reflns_limit_l_max 12
_diffrn_reflns_limit_l_min -12
_diffrn_reflns_number 12069
_diffrn_reflns_theta_full 25.00
_diffrn_reflns_theta_max 25.00
_diffrn_reflns_theta_min 2.08
_exptl_absorpt_coefficient_mu 2.733
_exptl_absorpt_correction_T_max 0.7910
_exptl_absorpt_correction_T_min 0.6247
_exptl_absorpt_correction_type multi-scan
_exptl_absorpt_process_details SADABS
_exptl_crystal_colour colourless
_exptl_crystal_density_diffrn 1.348
_exptl_crystal_density_method 'not measured'
_exptl_crystal_description block
_exptl_crystal_F_000 784
_exptl_crystal_size_max 0.19
_exptl_crystal_size_mid 0.16
_exptl_crystal_size_min 0.09
_refine_diff_density_max 2.509
_refine_diff_density_min -1.564
_refine_diff_density_rms 0.168
_refine_ls_abs_structure_details 'Flack H D (1983), 2975 Friedel pairs'
_refine_ls_abs_structure_Flack 0.016(19)
_refine_ls_extinction_method none
_refine_ls_goodness_of_fit_ref 1.057
_refine_ls_hydrogen_treatment constr
_refine_ls_matrix_type full
_refine_ls_number_parameters 382
_refine_ls_number_reflns 6353
_refine_ls_number_restraints 14
_refine_ls_restrained_S_all 1.057
_refine_ls_R_factor_all 0.0757
_refine_ls_R_factor_gt 0.0637
_refine_ls_shift/su_max 0.007
_refine_ls_shift/su_mean 0.000
_refine_ls_structure_factor_coef Fsqd
_refine_ls_weighting_details 'calc w=1/[\s^2^(Fo^2^)+(0.0888P)^2^+0.0000P] where P=(Fo^2^+2Fc^2^)/3'
_refine_ls_weighting_scheme calc
_refine_ls_wR_factor_gt 0.1498
_refine_ls_wR_factor_ref 0.1572
_reflns_number_gt 5398
_reflns_number_total 6353
_reflns_threshold_expression >2sigma(I)
_cod_data_source_file om2011672_si_002.cif
_cod_data_source_block 3
_cod_original_cell_volume 1869.47(18)
_cod_original_sg_symbol_H-M P21
_cod_database_code 4076395

loop_
_symmetry_equiv_pos_as_xyz
'x, y, z'
'-x, y+1/2, -z'

loop_
_atom_site_label
_atom_site_type_symbol
_atom_site_fract_x
_atom_site_fract_y
_atom_site_fract_z
_atom_site_U_iso_or_equiv
_atom_site_adp_type
_atom_site_occupancy
_atom_site_symmetry_multiplicity
_atom_site_calc_flag
_atom_site_refinement_flags
_atom_site_disorder_assembly
_atom_site_disorder_group
Lu1 Lu 0.62466(4) 0.68372(5) 0.63895(4) 0.04053(16) Uani 1 1 d . . .
Si1 Si 0.7810(5) 0.5219(2) 0.5428(4) 0.0582(10) Uani 1 1 d . . .
Si2 Si 0.3620(4) 0.7113(2) 0.2425(4) 0.0558(10) Uani 1 1 d D . .
N1 N 0.7156(11) 0.7020(4) 0.9063(10) 0.040(3) Uani 1 1 d . . .
N2 N 0.7260(12) 0.7657(6) 0.9601(11) 0.044(3) Uani 1 1 d . . .
N3 N 0.4514(14) 0.7668(7) 0.6884(17) 0.045(4) Uani 1 1 d . . .
N4 N 0.4988(11) 0.8110(6) 0.7958(11) 0.047(3) Uani 1 1 d . . .
O1 O 0.4507(16) 0.6125(7) 0.6983(15) 0.062(4) Uani 1 1 d . C .
C1 C 0.7932(15) 0.7669(8) 1.1011(14) 0.054(4) Uani 1 1 d . . .
C2 C 0.8291(17) 0.7003(7) 1.1369(14) 0.056(4) Uani 1 1 d . . .
H2 H 0.8777 0.6834 1.2270 0.067 Uiso 1 1 calc R . .
C3 C 0.7812(15) 0.6629(6) 1.0173(13) 0.048(4) Uani 1 1 d . . .
C4 C 0.794(2) 0.5863(8) 1.0073(17) 0.061(4) Uani 1 1 d . . .
H4A H 0.6990 0.5677 0.9484 0.092 Uiso 1 1 calc R . .
H4B H 0.8267 0.5665 1.0987 0.092 Uiso 1 1 calc R . .
H4C H 0.8630 0.5759 0.9685 0.092 Uiso 1 1 calc R . .
C5 C 0.814(2) 0.8285(9) 1.1907(15) 0.073(5) Uani 1 1 d . . .
H5A H 0.8822 0.8592 1.1776 0.109 Uiso 1 1 calc R . .
H5B H 0.8516 0.8149 1.2868 0.109 Uiso 1 1 calc R . .
H5C H 0.7209 0.8512 1.1655 0.109 Uiso 1 1 calc R . .
C6 C 0.3853(17) 0.8418(7) 0.8170(17) 0.052(4) Uani 1 1 d . . .
C7 C 0.2622(15) 0.8155(8) 0.7165(16) 0.060(4) Uani 1 1 d . . .
H7 H 0.1661 0.8271 0.7008 0.071 Uiso 1 1 calc R . .
C8 C 0.3021(13) 0.7689(8) 0.6415(13) 0.049(3) Uani 1 1 d . . .
C9 C 0.410(2) 0.8950(9) 0.929(2) 0.077(5) Uani 1 1 d . . .
H9A H 0.3165 0.9086 0.9277 0.115 Uiso 1 1 calc R . .
H9B H 0.4582 0.9342 0.9128 0.115 Uiso 1 1 calc R . .
H9C H 0.4699 0.8759 1.0190 0.115 Uiso 1 1 calc R . .
C10 C 0.2024(16) 0.7291(11) 0.5167(16) 0.086(6) Uani 1 1 d . . .
H10A H 0.1630 0.7589 0.4372 0.129 Uiso 1 1 calc R . .
H10B H 0.1231 0.7099 0.5344 0.129 Uiso 1 1 calc R . .
H10C H 0.2571 0.6929 0.4984 0.129 Uiso 1 1 calc R . .
C11 C 0.6561(13) 0.8256(6) 0.8733(13) 0.043(3) Uani 1 1 d . . .
H11 H 0.6622 0.8625 0.9384 0.051 Uiso 1 1 calc R . .
C12 C 0.7238(14) 0.8540(7) 0.7788(14) 0.049(3) Uani 1 1 d . . .
H12 H 0.6408 0.8778 0.7064 0.059 Uiso 1 1 calc R . .
C13 C 0.7631(16) 0.8013(8) 0.6984(15) 0.037(3) Uani 1 1 d . . .
C14 C 0.6993(15) 0.7964(7) 0.5496(14) 0.049(3) Uani 1 1 d . . .
H14 H 0.6241 0.8244 0.4902 0.058 Uiso 1 1 calc R . .
C15 C 0.763(2) 0.7454(8) 0.5063(16) 0.067(5) Uani 1 1 d . . .
H15 H 0.7374 0.7311 0.4150 0.080 Uiso 1 1 calc R . .
C16 C 0.8781(15) 0.7180(8) 0.6304(19) 0.065(4) Uani 1 1 d . . .
H16 H 0.9425 0.6830 0.6338 0.078 Uiso 1 1 calc R . .
C17 C 0.8764(13) 0.7516(6) 0.7392(17) 0.056(4) Uani 1 1 d . . .
H17 H 0.9417 0.7434 0.8311 0.067 Uiso 1 1 calc R . .
C18 C 0.8410(16) 0.9120(8) 0.8404(15) 0.057(4) Uani 1 1 d . . .
C19 C 0.873(2) 0.9425(9) 0.727(2) 0.085(6) Uani 1 1 d . . .
H19A H 0.9256 0.9846 0.7583 0.127 Uiso 1 1 calc R . .
H19B H 0.7819 0.9513 0.6474 0.127 Uiso 1 1 calc R . .
H19C H 0.9314 0.9112 0.7007 0.127 Uiso 1 1 calc R . .
C20 C 0.7873(19) 0.9662(8) 0.9102(18) 0.074(5) Uani 1 1 d . . .
H20A H 0.8542 1.0042 0.9355 0.111 Uiso 1 1 calc R . .
H20B H 0.7825 0.9475 0.9924 0.111 Uiso 1 1 calc R . .
H20C H 0.6912 0.9813 0.8471 0.111 Uiso 1 1 calc R . .
C21 C 0.9882(16) 0.8812(10) 0.9502(15) 0.072(5) Uani 1 1 d . . .
H21A H 1.0553 0.9176 0.9965 0.108 Uiso 1 1 calc R . .
H21B H 1.0313 0.8520 0.9040 0.108 Uiso 1 1 calc R . .
H21C H 0.9682 0.8551 1.0177 0.108 Uiso 1 1 calc R . .
C22 C 0.749(2) 0.5763(9) 0.6646(18) 0.049(4) Uani 1 1 d . . .
H22A H 0.8472 0.5849 0.7365 0.059 Uiso 1 1 calc R . .
H22B H 0.7019 0.5467 0.7074 0.059 Uiso 1 1 calc R . .
C23 C 0.923(2) 0.4531(10) 0.622(2) 0.096(6) Uani 1 1 d . . .
H23A H 1.0148 0.4735 0.6817 0.144 Uiso 1 1 calc R . .
H23B H 0.9347 0.4279 0.5492 0.144 Uiso 1 1 calc R . .
H23C H 0.8906 0.4227 0.6755 0.144 Uiso 1 1 calc R . .
C24 C 0.830(3) 0.5658(9) 0.4151(19) 0.087(6) Uani 1 1 d . . .
H24A H 0.7559 0.5991 0.3660 0.131 Uiso 1 1 calc R . .
H24B H 0.8372 0.5331 0.3501 0.131 Uiso 1 1 calc R . .
H24C H 0.9234 0.5884 0.4622 0.131 Uiso 1 1 calc R . .
C25 C 0.607(2) 0.4721(10) 0.437(2) 0.101(7) Uani 1 1 d . . .
H25A H 0.5811 0.4438 0.4977 0.152 Uiso 1 1 calc R . .
H25B H 0.6229 0.4440 0.3698 0.152 Uiso 1 1 calc R . .
H25C H 0.5276 0.5035 0.3889 0.152 Uiso 1 1 calc R . .
C26 C 0.4547(16) 0.6620(7) 0.4066(14) 0.058(4) Uani 1 1 d . A .
H26A H 0.5012 0.6250 0.3786 0.069 Uiso 1 1 calc R . .
H26B H 0.3727 0.6410 0.4188 0.069 Uiso 1 1 calc R . .
C27 C 0.345(4) 0.8053(11) 0.259(4) 0.095(12) Uiso 0.50 1 d PDU A 1
H27A H 0.2450 0.8190 0.2048 0.143 Uiso 0.50 1 calc PR A 1
H27B H 0.4091 0.8286 0.2263 0.143 Uiso 0.50 1 calc PR A 1
H27C H 0.3719 0.8167 0.3554 0.143 Uiso 0.50 1 calc PR A 1
C28 C 0.173(2) 0.6721(17) 0.165(3) 0.072(9) Uiso 0.50 1 d PD A 1
H28A H 0.1721 0.6315 0.2158 0.108 Uiso 0.50 1 calc PR A 1
H28B H 0.1477 0.6605 0.0691 0.108 Uiso 0.50 1 calc PR A 1
H28C H 0.1025 0.7042 0.1699 0.108 Uiso 0.50 1 calc PR A 1
C29 C 0.451(3) 0.695(2) 0.122(3) 0.104(13) Uiso 0.50 1 d PD A 1
H29A H 0.5479 0.7147 0.1590 0.156 Uiso 0.50 1 calc PR A 1
H29B H 0.3931 0.7143 0.0324 0.156 Uiso 0.50 1 calc PR A 1
H29C H 0.4595 0.6462 0.1120 0.156 Uiso 0.50 1 calc PR A 1
C27A C 0.284(3) 0.7970(11) 0.265(3) 0.063(8) Uiso 0.50 1 d PDU A 2
H27D H 0.3096 0.8050 0.3617 0.095 Uiso 0.50 1 calc PR A 2
H27E H 0.1791 0.7966 0.2144 0.095 Uiso 0.50 1 calc PR A 2
H27F H 0.3251 0.8327 0.2288 0.095 Uiso 0.50 1 calc PR A 2
C28A C 0.208(2) 0.6645(9) 0.1031(19) 0.034(5) Uiso 0.50 1 d PD A 2
H28D H 0.2435 0.6220 0.0835 0.051 Uiso 0.50 1 calc PR A 2
H28E H 0.1684 0.6919 0.0201 0.051 Uiso 0.50 1 calc PR A 2
H28F H 0.1314 0.6554 0.1343 0.051 Uiso 0.50 1 calc PR A 2
C29A C 0.493(3) 0.7336(14) 0.156(3) 0.064(8) Uiso 0.50 1 d PD A 2
H29D H 0.5607 0.7682 0.2096 0.096 Uiso 0.50 1 calc PR A 2
H29E H 0.4362 0.7503 0.0632 0.096 Uiso 0.50 1 calc PR A 2
H29F H 0.5459 0.6934 0.1517 0.096 Uiso 0.50 1 calc PR A 2
C30 C 0.389(2) 0.5512(9) 0.629(2) 0.080(5) Uani 1 1 d . . .
H30A H 0.4474 0.5311 0.5840 0.096 Uiso 1 1 calc R B 1
H30B H 0.2881 0.5571 0.5611 0.096 Uiso 1 1 calc R B 1
C31 C 0.400(5) 0.5071(18) 0.765(4) 0.064(9) Uiso 0.50 1 d P C 1
H31A H 0.3226 0.4730 0.7378 0.077 Uiso 0.50 1 calc PR C 1
H31B H 0.4943 0.4839 0.8071 0.077 Uiso 0.50 1 calc PR C 1
C32 C 0.386(5) 0.550(2) 0.856(4) 0.067(11) Uiso 0.50 1 d P C 1
H32A H 0.4610 0.5408 0.9492 0.081 Uiso 0.50 1 calc PR C 1
H32B H 0.2899 0.5447 0.8577 0.081 Uiso 0.50 1 calc PR C 1
C31A C 0.352(6) 0.509(3) 0.701(5) 0.100(15) Uiso 0.50 1 d P C 2
H31C H 0.4308 0.4770 0.7511 0.120 Uiso 0.50 1 calc PR C 2
H31D H 0.2642 0.4832 0.6430 0.120 Uiso 0.50 1 calc PR C 2
C32A C 0.319(6) 0.560(2) 0.807(6) 0.091(14) Uiso 0.50 1 d P C 2
H32C H 0.2152 0.5700 0.7722 0.110 Uiso 0.50 1 calc PR C 2
H32D H 0.3523 0.5394 0.8989 0.110 Uiso 0.50 1 calc PR C 2
C33 C 0.404(2) 0.6201(8) 0.8095(18) 0.068(4) Uani 1 1 d . . .
H33A H 0.3111 0.6447 0.7769 0.082 Uiso 1 1 calc R C 1
H33B H 0.4768 0.6455 0.8861 0.082 Uiso 1 1 calc R C 1

loop_
_atom_site_aniso_label
_atom_site_aniso_U_11
_atom_site_aniso_U_22
_atom_site_aniso_U_33
_atom_site_aniso_U_23
_atom_site_aniso_U_13
_atom_site_aniso_U_12
Lu1 0.0303(2) 0.0507(3) 0.0436(2) 0.0022(4) 0.01835(17) -0.0028(4)
Si1 0.055(2) 0.064(2) 0.055(2) 0.0024(19) 0.0225(19) 0.011(2)
Si2 0.038(2) 0.079(3) 0.047(2) 0.0034(16) 0.0132(16) 0.0093(16)
N1 0.037(5) 0.038(8) 0.049(6) 0.002(4) 0.022(5) 0.000(4)
N2 0.027(6) 0.069(8) 0.034(6) -0.002(6) 0.011(5) -0.005(5)
N3 0.017(6) 0.063(9) 0.063(9) -0.002(7) 0.023(6) 0.001(6)
N4 0.030(6) 0.060(7) 0.060(7) 0.001(5) 0.026(5) 0.002(5)
O1 0.076(10) 0.060(7) 0.063(8) 0.002(6) 0.042(7) -0.017(6)
C1 0.046(8) 0.086(11) 0.038(7) -0.005(7) 0.025(6) -0.018(7)
C2 0.063(9) 0.058(14) 0.048(7) 0.004(6) 0.025(6) -0.004(6)
C3 0.046(7) 0.056(10) 0.043(7) 0.008(6) 0.019(6) 0.005(5)
C4 0.078(13) 0.058(9) 0.048(10) 0.008(7) 0.026(9) 0.000(9)
C5 0.077(12) 0.090(12) 0.049(8) -0.018(8) 0.025(8) -0.009(9)
C6 0.069(11) 0.039(8) 0.071(9) 0.024(8) 0.054(9) 0.018(7)
C7 0.024(7) 0.087(11) 0.068(9) -0.007(8) 0.020(7) 0.009(7)
C8 0.028(7) 0.080(9) 0.049(7) 0.000(7) 0.025(6) -0.005(6)
C9 0.070(11) 0.079(11) 0.096(12) -0.006(9) 0.049(10) 0.018(9)
C10 0.028(8) 0.154(17) 0.063(10) -0.019(10) 0.006(7) 0.008(9)
C11 0.034(7) 0.047(7) 0.050(7) -0.009(6) 0.020(5) -0.010(5)
C12 0.033(7) 0.056(8) 0.060(8) 0.007(6) 0.021(6) -0.006(6)
C13 0.027(7) 0.054(8) 0.036(7) -0.004(6) 0.020(6) -0.018(6)
C14 0.041(7) 0.062(8) 0.045(7) 0.007(6) 0.019(6) -0.016(6)
C15 0.103(14) 0.058(9) 0.061(9) -0.020(7) 0.056(10) -0.027(9)
C16 0.028(7) 0.067(9) 0.107(13) -0.007(9) 0.034(8) 0.000(6)
C17 0.024(6) 0.049(8) 0.086(11) 0.000(7) 0.014(6) 0.001(6)
C18 0.042(8) 0.065(9) 0.061(9) -0.005(7) 0.019(7) -0.008(6)
C19 0.087(13) 0.081(12) 0.095(13) -0.003(10) 0.047(11) -0.039(10)
C20 0.066(11) 0.066(10) 0.087(12) -0.020(8) 0.029(9) -0.023(8)
C21 0.045(9) 0.118(14) 0.047(8) -0.011(8) 0.013(7) -0.013(9)
C22 0.054(10) 0.054(9) 0.040(9) 0.008(7) 0.020(7) -0.010(7)
C23 0.069(12) 0.094(13) 0.128(17) 0.015(12) 0.044(12) 0.041(11)
C24 0.138(19) 0.082(11) 0.076(11) 0.003(9) 0.079(13) 0.021(11)
C25 0.083(14) 0.090(14) 0.119(16) -0.060(12) 0.030(12) -0.010(11)
C26 0.041(7) 0.073(11) 0.057(7) -0.007(6) 0.020(6) -0.010(6)
C30 0.080(12) 0.081(12) 0.103(13) -0.014(10) 0.061(11) -0.039(10)
C33 0.068(11) 0.077(10) 0.078(10) -0.005(8) 0.048(9) -0.021(8)

loop_
_atom_type_symbol
_atom_type_description
_atom_type_scat_dispersion_real
_atom_type_scat_dispersion_imag
_atom_type_scat_source
C C 0.0033 0.0016 'International Tables Vol C Tables 4.2.6.8 and 6.1.1.4'
H H 0.0000 0.0000 'International Tables Vol C Tables 4.2.6.8 and 6.1.1.4'
N N 0.0061 0.0033 'International Tables Vol C Tables 4.2.6.8 and 6.1.1.4'
O O 0.0106 0.0060 'International Tables Vol C Tables 4.2.6.8 and 6.1.1.4'
Si Si 0.0817 0.0704 'International Tables Vol C Tables 4.2.6.8 and 6.1.1.4'
Lu Lu -0.4720 5.8584 'International Tables Vol C Tables 4.2.6.8 and 6.1.1.4'

loop_
_geom_angle_atom_site_label_1
_geom_angle_atom_site_label_2
_geom_angle_atom_site_label_3
_geom_angle
C26 Lu1 C22 94.3(5)
C26 Lu1 O1 83.4(5)
C22 Lu1 O1 82.3(5)
C26 Lu1 N3 94.0(5)
C22 Lu1 N3 152.7(5)
O1 Lu1 N3 73.0(3)
C26 Lu1 N1 157.4(4)
C22 Lu1 N1 93.8(4)
O1 Lu1 N1 76.8(4)
N3 Lu1 N1 69.9(4)
C26 Lu1 C13 119.0(5)
C22 Lu1 C13 122.9(4)
O1 Lu1 C13 141.3(5)
N3 Lu1 C13 74.3(5)
N1 Lu1 C13 73.0(4)
C26 Lu1 C14 88.1(4)
C22 Lu1 C14 124.4(5)
O1 Lu1 C14 152.7(5)
N3 Lu1 C14 81.8(5)
N1 Lu1 C14 104.5(4)
C13 Lu1 C14 31.7(4)
C26 Lu1 C15 80.9(5)
C22 Lu1 C15 95.7(6)
O1 Lu1 C15 163.9(5)
N3 Lu1 C15 111.2(5)
N1 Lu1 C15 119.2(4)
C13 Lu1 C15 52.0(4)
C14 Lu1 C15 30.0(5)
C26 Lu1 C17 131.1(5)
C22 Lu1 C17 91.8(5)
O1 Lu1 C17 145.4(5)
N3 Lu1 C17 102.0(4)
N1 Lu1 C17 69.6(4)
C13 Lu1 C17 31.2(4)
C14 Lu1 C17 50.0(4)
C15 Lu1 C17 50.3(5)
C26 Lu1 C16 107.1(5)
C22 Lu1 C16 76.6(5)
O1 Lu1 C16 156.9(5)
N3 Lu1 C16 125.1(4)
N1 Lu1 C16 95.3(4)
C13 Lu1 C16 51.0(5)
C14 Lu1 C16 50.1(5)
C15 Lu1 C16 31.6(5)
C17 Lu1 C16 29.0(5)
C22 Si1 C24 115.4(8)
C22 Si1 C23 115.5(9)
C24 Si1 C23 106.4(9)
C22 Si1 C25 109.6(9)
C24 Si1 C25 105.5(10)
C23 Si1 C25 103.4(10)
C26 Si2 C29 110.5(13)
C26 Si2 C27 117.0(14)
C29 Si2 C27 109.1(12)
C26 Si2 C28A 114.0(8)
C29 Si2 C28A 81.3(11)
C27 Si2 C28A 118.7(15)
C26 Si2 C28 102.5(11)
C29 Si2 C28 108.0(10)
C27 Si2 C28 109.2(11)
C28A Si2 C28 26.7(9)
C26 Si2 C27A 114.5(11)
C29 Si2 C27A 125.0(16)
C27 Si2 C27A 19.9(13)
C28A Si2 C27A 106.5(9)
C28 Si2 C27A 91.5(14)
C26 Si2 C29A 112.6(10)
C29 Si2 C29A 26.5(12)
C27 Si2 C29A 85.9(14)
C28A Si2 C29A 103.8(9)
C28 Si2 C29A 129.8(11)
C27A Si2 C29A 104.4(10)
C3 N1 N2 103.7(10)
C3 N1 Lu1 134.5(7)
N2 N1 Lu1 120.8(7)
C1 N2 N1 113.0(12)
C1 N2 C11 124.2(12)
N1 N2 C11 122.5(10)
N4 N3 C8 103.6(12)
N4 N3 Lu1 123.0(9)
C8 N3 Lu1 132.1(11)
N3 N4 C6 113.1(12)
N3 N4 C11 121.0(10)
C6 N4 C11 125.8(12)
C30 O1 C33 107.1(13)
C30 O1 Lu1 122.9(11)
C33 O1 Lu1 129.8(10)
N2 C1 C2 104.0(13)
N2 C1 C5 125.7(14)
C2 C1 C5 130.2(13)
C3 C2 C1 107.8(12)
N1 C3 C2 111.3(11)
N1 C3 C4 122.5(12)
C2 C3 C4 126.1(12)
C7 C6 N4 104.4(13)
C7 C6 C9 132.3(13)
N4 C6 C9 123.2(14)
C6 C7 C8 108.6(12)
N3 C8 C7 110.3(13)
N3 C8 C10 122.1(13)
C7 C8 C10 127.4(13)
N4 C11 N2 108.3(10)
N4 C11 C12 111.7(10)
N2 C11 C12 118.2(11)
C13 C12 C11 114.5(11)
C13 C12 C18 114.3(11)
C11 C12 C18 116.8(11)
C17 C13 C14 102.9(13)
C17 C13 C12 132.0(14)
C14 C13 C12 124.7(14)
C17 C13 Lu1 75.2(8)
C14 C13 Lu1 74.2(7)
C12 C13 Lu1 120.4(9)
C15 C14 C13 111.1(14)
C15 C14 Lu1 75.3(8)
C13 C14 Lu1 74.1(7)
C14 C15 C16 106.0(13)
C14 C15 Lu1 74.7(8)
C16 C15 Lu1 75.1(8)
C17 C16 C15 108.0(13)
C17 C16 Lu1 75.1(8)
C15 C16 Lu1 73.2(8)
C16 C17 C13 111.8(14)
C16 C17 Lu1 75.9(8)
C13 C17 Lu1 73.6(7)
C19 C18 C20 110.5(15)
C19 C18 C12 109.2(12)
C20 C18 C12 110.9(12)
C19 C18 C21 107.6(14)
C20 C18 C21 108.9(13)
C12 C18 C21 109.8(12)
Si1 C22 Lu1 132.5(8)
Si2 C26 Lu1 137.5(7)
C31A C30 O1 114(3)
C31A C30 C31 22(3)
O1 C30 C31 97.7(18)
C32 C31 C30 108(3)
C31 C32 C33 106(3)
C30 C31A C32A 102(4)
C33 C32A C31A 104(4)
O1 C33 C32A 106(2)
O1 C33 C32 107(2)
C32A C33 C32 27(2)

loop_
_geom_bond_atom_site_label_1
_geom_bond_atom_site_label_2
_geom_bond_distance
Lu1 C26 2.368(13)
Lu1 C22 2.398(18)
Lu1 O1 2.498(13)
Lu1 N3 2.576(14)
Lu1 N1 2.601(10)
Lu1 C13 2.621(14)
Lu1 C14 2.621(12)
Lu1 C15 2.628(15)
Lu1 C17 2.642(13)
Lu1 C16 2.653(14)
Si1 C22 1.792(19)
Si1 C24 1.825(17)
Si1 C23 1.878(16)
Si1 C25 1.901(19)
Si2 C26 1.857(14)
Si2 C29 1.859(19)
Si2 C27 1.860(19)
Si2 C28A 1.869(15)
Si2 C28 1.880(18)
Si2 C27A 1.900(18)
Si2 C29A 1.923(18)
N1 C3 1.322(14)
N1 N2 1.355(14)
N2 C1 1.353(17)
N2 C11 1.472(17)
N3 N4 1.345(19)
N3 C8 1.361(18)
N4 C6 1.379(17)
N4 C11 1.466(15)
O1 C30 1.41(2)
O1 C33 1.44(2)
C1 C2 1.36(2)
C1 C5 1.49(2)
C2 C3 1.360(18)
C3 C4 1.510(18)
C6 C7 1.35(2)
C6 C9 1.52(2)
C7 C8 1.369(19)
C8 C10 1.50(2)
C11 C12 1.519(17)
C12 C13 1.49(2)
C12 C18 1.565(19)
C13 C17 1.42(2)
C13 C14 1.431(18)
C14 C15 1.36(2)
C15 C16 1.44(2)
C16 C17 1.33(2)
C18 C19 1.49(2)
C18 C20 1.51(2)
C18 C21 1.57(2)
C30 C31A 1.28(5)
C30 C31 1.64(4)
C31 C32 1.32(5)
C32 C33 1.50(4)
C31A C32A 1.62(7)
C32A C33 1.45(5)
